data_7160714
loop_
_publ_author_name
'Chaudhari, Suryakant S.'
'Nichinde, Chandrakant B.'
'Patil, Baliram R.'
'Girase, Amardipsing S.'
'Kaulage, Sandeep H.'
'Kinage, Anil K.'

_publ_section_title
;
 Rongalite-promoted self-dimerization of 3-acylidene-2-oxindoles: a
 diastereoselective route to synthesis of bispirooxindoles.
;
_journal_issue 38
_journal_name_full 'Organic &amp; biomolecular chemistry'
_journal_page_first 8687
_journal_page_last 8694
_journal_paper_doi 10.1039/d5ob01069a
_journal_volume 23
_journal_year 2025
_chemical_formula_sum 'C34 H28 N2 O4'
_chemical_formula_weight 528.58
_space_group_crystal_system monoclinic
_space_group_IT_number 14
_space_group_name_Hall '-P 2ybc'
_space_group_name_H-M_alt 'P 1 21/c 1'
_atom_sites_solution_hydrogens geom
_audit_creation_method SHELXL-2018/3
_audit_update_record
;
2025-04-30 deposited with the CCDC.	2025-08-29 downloaded from the CCDC.
;
_cell_angle_alpha 90
_cell_angle_beta 102.004(6)
_cell_angle_gamma 90
_cell_formula_units_Z 4
_cell_length_a 13.900(3)
_cell_length_b 13.924(3)
_cell_length_c 14.228(3)
_cell_measurement_reflns_used 9423
_cell_measurement_temperature 150(2)
_cell_measurement_theta_max 28.38
_cell_measurement_theta_min 2.37
_cell_volume 2693.5(10)
_computing_structure_refinement 'SHELXL-2018/3 (Sheldrick, 2018)'
_computing_structure_solution 'SHELXT 2014/5 (Sheldrick, 2014)'
_diffrn_ambient_temperature 150(2)
_diffrn_measured_fraction_theta_full 1.000
_diffrn_measured_fraction_theta_max 0.994
_diffrn_measurement_device_type 'Bruker APEX-II CCD'
_diffrn_measurement_method '\f and \w scans'
_diffrn_radiation_type MoK\a
_diffrn_radiation_wavelength 0.71073
_diffrn_reflns_av_R_equivalents 0.2082
_diffrn_reflns_av_unetI/netI 0.1577
_diffrn_reflns_Laue_measured_fraction_full 1.000
_diffrn_reflns_Laue_measured_fraction_max 0.994
_diffrn_reflns_limit_h_max 18
_diffrn_reflns_limit_h_min -16
_diffrn_reflns_limit_k_max 18
_diffrn_reflns_limit_k_min -17
_diffrn_reflns_limit_l_max 17
_diffrn_reflns_limit_l_min -19
_diffrn_reflns_number 56471
_diffrn_reflns_point_group_measured_fraction_full 1.000
_diffrn_reflns_point_group_measured_fraction_max 0.994
_diffrn_reflns_theta_full 25.242
_diffrn_reflns_theta_max 28.463
_diffrn_reflns_theta_min 2.069
_exptl_absorpt_coefficient_mu 0.086
_exptl_absorpt_correction_type multi-scan
_exptl_absorpt_process_details SADABS
_exptl_crystal_colour COLOURLESS
_exptl_crystal_density_diffrn 1.304
_exptl_crystal_description BLOCK
_exptl_crystal_F_000 1112
_exptl_crystal_size_max 0.3
_exptl_crystal_size_mid 0.2
_exptl_crystal_size_min 0.1
_exptl_transmission_factor_max 0.7457
_exptl_transmission_factor_min 0.5747
_refine_diff_density_max 0.297
_refine_diff_density_min -0.296
_refine_diff_density_rms 0.071
_refine_ls_extinction_coef 0.0041(4)
_refine_ls_extinction_expression Fc^*^=kFc[1+0.001xFc^2^\l^3^/sin(2\q)]^-1/4^
_refine_ls_extinction_method 'SHELXL-2018/3 (Sheldrick 2018)'
_refine_ls_goodness_of_fit_ref 1.116
_refine_ls_hydrogen_treatment mixed
_refine_ls_matrix_type full
_refine_ls_number_parameters 366
_refine_ls_number_reflns 6764
_refine_ls_number_restraints 240
_refine_ls_restrained_S_all 1.124
_refine_ls_R_factor_all 0.2140
_refine_ls_R_factor_gt 0.1151
_refine_ls_shift/su_max 0.000
_refine_ls_shift/su_mean 0.000
_refine_ls_structure_factor_coef Fsqd
_refine_ls_weighting_details 'w=1/[\s^2^(Fo^2^)+(0.0186P)^2^+5.0124P] where P=(Fo^2^+2Fc^2^)/3'
_refine_ls_weighting_scheme calc
_refine_ls_wR_factor_gt 0.1473
_refine_ls_wR_factor_ref 0.1734
_reflns_Friedel_coverage 0.000
_reflns_number_gt 3700
_reflns_number_total 6764
_reflns_threshold_expression 'I > 2\s(I)'
_cod_data_source_file d5ob01069a2.cif
_cod_data_source_block 4Aa_a
_cod_depositor_comments 'Adding full bibliography for 7160714--7160715.cif.'
_cod_original_cell_volume 2693.4(9)
_cod_original_sg_symbol_H-M 'P 21/c'
_cod_database_code 7160714
_shelx_shelxl_version_number 2018/3
_shelx_space_group_comment
;
The symmetry employed for this shelxl refinement is uniquely defined
by the following loop, which should always be used as a source of
symmetry information in preference to the above space-group names.
They are only intended as comments.
;

loop_
_space_group_symop_operation_xyz
'x, y, z'
'-x, y+1/2, -z+1/2'
'-x, -y, -z'
'x, -y-1/2, z-1/2'

loop_
_atom_site_label
_atom_site_type_symbol
_atom_site_fract_x
_atom_site_fract_y
_atom_site_fract_z
_atom_site_U_iso_or_equiv
_atom_site_adp_type
_atom_site_occupancy
_atom_site_site_symmetry_order
_atom_site_calc_flag
_atom_site_refinement_flags_posn
_atom_site_refinement_flags_adp
_atom_site_refinement_flags_occupancy
_atom_site_disorder_assembly
_atom_site_disorder_group
O1 O 0.92876(18) 0.53295(18) 0.13074(18) 0.0323(6) Uani 1 1 d . U . . .
N1 N 0.8327(2) 0.4195(2) 0.0382(2) 0.0239(7) Uani 1 1 d . U . . .
C1 C 0.5927(3) 0.2961(3) -0.0356(3) 0.0342(10) Uani 1 1 d . U . . .
H1 H 0.560239 0.245859 -0.074970 0.041 Uiso 1 1 calc R U . . .
O2 O 0.87130(15) 0.67118(16) 0.24889(17) 0.0207(6) Uani 1 1 d . U . . .
H2A H 0.8935(11) 0.633(2) 0.212(3) 0.031 Uiso 1 1 calc R U . . .
N2 N 0.6468(2) 0.5938(2) 0.4152(2) 0.0244(7) Uani 1 1 d . U . . .
C2 C 0.5411(3) 0.3487(3) 0.0197(3) 0.0320(9) Uani 1 1 d . U . . .
H2 H 0.473388 0.335453 0.016129 0.038 Uiso 1 1 calc R U . . .
O3 O 0.68409(18) 0.38475(16) 0.33728(17) 0.0282(6) Uani 1 1 d . U . . .
C3 C 0.5873(2) 0.4211(2) 0.0807(2) 0.0215(8) Uani 1 1 d . U . . .
H3 H 0.551911 0.457036 0.119092 0.026 Uiso 1 1 calc R U . . .
C4 C 0.6854(2) 0.4390(2) 0.0839(2) 0.0160(7) Uani 1 1 d . U . . .
O4 O 0.57188(17) 0.55863(16) 0.26008(17) 0.0271(6) Uani 1 1 d . U . . .
C5 C 0.7349(2) 0.3871(2) 0.0249(2) 0.0210(8) Uani 1 1 d . U . . .
C6 C 0.6909(3) 0.3148(3) -0.0351(3) 0.0300(9) Uani 1 1 d . U . . .
H6 H 0.726097 0.279475 -0.074228 0.036 Uiso 1 1 calc R U . . .
C8 C 0.8501(2) 0.4901(2) 0.1049(2) 0.0199(8) Uani 1 1 d . U . . .
C7 C 0.9060(3) 0.3800(3) -0.0114(3) 0.0380(10) Uani 1 1 d . U . . .
H7A H 0.884984 0.391332 -0.080666 0.057 Uiso 1 1 calc R U . . .
H7B H 0.912619 0.310800 0.000732 0.057 Uiso 1 1 calc R U . . .
H7C H 0.969483 0.411435 0.012294 0.057 Uiso 1 1 calc R U . . .
C9 C 0.7571(2) 0.5063(2) 0.1453(2) 0.0143(7) Uani 1 1 d . U . . .
C10 C 0.7828(2) 0.4826(2) 0.2568(2) 0.0162(7) Uani 1 1 d . U . . .
H10 H 0.856082 0.477733 0.275508 0.019 Uiso 1 1 calc R U . . .
C11 C 0.7531(2) 0.5711(2) 0.3093(2) 0.0150(7) Uani 1 1 d . U . . .
C13 C 0.7250(2) 0.6132(2) 0.1413(2) 0.0154(7) Uani 1 1 d . U . . .
H13A H 0.750194 0.647665 0.090588 0.018 Uiso 1 1 calc R U . . .
H13B H 0.652336 0.618193 0.127276 0.018 Uiso 1 1 calc R U . . .
C12 C 0.7681(2) 0.6555(2) 0.2393(2) 0.0171(7) Uani 1 1 d . U . . .
C14 C 0.7247(2) 0.7502(2) 0.2656(2) 0.0167(7) Uani 1 1 d . U . . .
C15 C 0.6263(2) 0.7742(2) 0.2317(2) 0.0231(8) Uani 1 1 d . U . . .
H15 H 0.584471 0.730703 0.190914 0.028 Uiso 1 1 calc R U . . .
C16 C 0.5883(3) 0.8608(3) 0.2567(3) 0.0302(9) Uani 1 1 d . U . . .
H16 H 0.521139 0.876206 0.232419 0.036 Uiso 1 1 calc R U . . .
C17 C 0.6479(3) 0.9239(3) 0.3164(3) 0.0342(10) Uani 1 1 d . U . . .
H17 H 0.622492 0.983328 0.333249 0.041 Uiso 1 1 calc R U . . .
C18 C 0.7448(3) 0.9000(3) 0.3515(3) 0.0341(10) Uani 1 1 d . U . . .
H18 H 0.785981 0.943242 0.393429 0.041 Uiso 1 1 calc R U . . .
C19 C 0.7835(3) 0.8140(2) 0.3269(2) 0.0256(8) Uani 1 1 d . U . . .
H19 H 0.850530 0.798717 0.352116 0.031 Uiso 1 1 calc R U . . .
C20 C 0.5582(3) 0.6059(3) 0.4531(3) 0.0495(12) Uani 1 1 d . U . . .
H20A H 0.546956 0.674457 0.462357 0.074 Uiso 1 1 calc R U . . .
H20B H 0.565958 0.572510 0.514884 0.074 Uiso 1 1 calc R U . . .
H20C H 0.501856 0.578992 0.407737 0.074 Uiso 1 1 calc R U . . .
C21 C 0.6464(2) 0.5708(2) 0.3224(2) 0.0210(8) Uani 1 1 d . U . . .
C22 C 0.8094(2) 0.5863(2) 0.4105(2) 0.0179(7) Uani 1 1 d . U . . .
C23 C 0.7426(3) 0.6029(2) 0.4700(2) 0.0217(8) Uani 1 1 d . U . . .
C24 C 0.7730(3) 0.6254(3) 0.5658(3) 0.0338(10) Uani 1 1 d . U . . .
H24 H 0.726966 0.635971 0.605668 0.041 Uiso 1 1 calc R U . . .
C25 C 0.8738(3) 0.6321(3) 0.6019(3) 0.0368(10) Uani 1 1 d . U . . .
H25 H 0.896813 0.648785 0.667506 0.044 Uiso 1 1 calc R U . . .
C26 C 0.9407(3) 0.6152(3) 0.5457(3) 0.0327(9) Uani 1 1 d . U . . .
H26 H 1.009064 0.619838 0.572579 0.039 Uiso 1 1 calc R U . . .
C27 C 0.9090(3) 0.5911(2) 0.4486(2) 0.0231(8) Uani 1 1 d . U . . .
H27 H 0.955323 0.578190 0.409645 0.028 Uiso 1 1 calc R U . . .
C28 C 0.7419(2) 0.3871(2) 0.2837(2) 0.0171(7) Uani 1 1 d . U . . .
C29 C 0.7744(2) 0.2974(2) 0.2427(2) 0.0179(7) Uani 1 1 d . U . . .
C30 C 0.8684(3) 0.2872(2) 0.2240(2) 0.0249(8) Uani 1 1 d . U . . .
H30 H 0.914012 0.338780 0.237343 0.030 Uiso 1 1 calc R U . . .
C31 C 0.8956(3) 0.2025(3) 0.1861(3) 0.0370(10) Uani 1 1 d . U . . .
H31 H 0.960125 0.195502 0.174648 0.044 Uiso 1 1 calc R U . . .
C32 C 0.8288(3) 0.1279(3) 0.1648(3) 0.0408(11) Uani 1 1 d . U . . .
H32 H 0.846942 0.070328 0.137228 0.049 Uiso 1 1 calc R U . . .
C33 C 0.7361(3) 0.1373(3) 0.1838(3) 0.0359(10) Uani 1 1 d . U . . .
H33 H 0.690831 0.085563 0.170109 0.043 Uiso 1 1 calc R U . . .
C34 C 0.7083(3) 0.2210(2) 0.2223(2) 0.0253(8) Uani 1 1 d . U . . .
H34 H 0.644145 0.226730 0.235054 0.030 Uiso 1 1 calc R U . . .

loop_
_atom_site_aniso_label
_atom_site_aniso_U_11
_atom_site_aniso_U_22
_atom_site_aniso_U_33
_atom_site_aniso_U_23
_atom_site_aniso_U_13
_atom_site_aniso_U_12
O1 0.0282(14) 0.0302(15) 0.0431(16) -0.0105(12) 0.0182(12) -0.0089(12)
N1 0.0337(16) 0.0198(15) 0.0217(15) -0.0043(13) 0.0135(13) 0.0003(13)
C1 0.038(2) 0.028(2) 0.030(2) -0.0102(17) -0.0073(17) -0.0014(17)
O2 0.0188(12) 0.0190(12) 0.0253(14) -0.0052(10) 0.0069(10) -0.0035(10)
N2 0.0299(16) 0.0214(15) 0.0264(16) -0.0011(13) 0.0163(13) 0.0017(13)
C2 0.0264(19) 0.0269(19) 0.037(2) -0.0042(17) -0.0073(16) -0.0009(16)
O3 0.0392(15) 0.0209(13) 0.0287(14) 0.0041(11) 0.0170(12) 0.0008(11)
C3 0.0232(17) 0.0176(17) 0.0219(18) -0.0031(14) 0.0004(14) 0.0025(14)
C4 0.0238(17) 0.0102(15) 0.0138(16) 0.0015(13) 0.0032(13) -0.0002(13)
O4 0.0220(13) 0.0239(13) 0.0349(15) -0.0004(11) 0.0051(11) -0.0036(11)
C5 0.0333(19) 0.0170(17) 0.0125(16) 0.0033(14) 0.0040(14) -0.0001(15)
C6 0.044(2) 0.0255(19) 0.0205(18) -0.0066(16) 0.0058(16) 0.0030(17)
C8 0.0277(18) 0.0192(17) 0.0153(16) -0.0001(14) 0.0100(14) -0.0013(15)
C7 0.050(2) 0.031(2) 0.043(2) -0.0095(19) 0.031(2) -0.0020(19)
C9 0.0193(16) 0.0135(16) 0.0110(15) -0.0002(13) 0.0054(12) -0.0016(13)
C10 0.0188(16) 0.0144(16) 0.0143(16) -0.0015(13) 0.0008(13) 0.0007(13)
C11 0.0184(16) 0.0129(15) 0.0143(15) 0.0017(13) 0.0048(13) 0.0012(13)
C13 0.0196(16) 0.0118(15) 0.0150(16) 0.0025(13) 0.0044(13) -0.0021(13)
C12 0.0169(16) 0.0157(16) 0.0181(17) 0.0031(14) 0.0028(13) -0.0016(13)
C14 0.0247(17) 0.0125(16) 0.0133(16) 0.0024(13) 0.0052(13) 0.0000(14)
C15 0.0254(18) 0.0185(17) 0.0250(18) -0.0009(15) 0.0041(15) 0.0021(14)
C16 0.0260(19) 0.0268(19) 0.039(2) 0.0012(17) 0.0105(16) 0.0059(16)
C17 0.042(2) 0.0217(19) 0.043(2) -0.0071(17) 0.0179(18) 0.0064(17)
C18 0.042(2) 0.0253(19) 0.035(2) -0.0135(17) 0.0088(17) -0.0034(17)
C19 0.0292(19) 0.0196(18) 0.0266(19) -0.0045(15) 0.0027(15) -0.0024(15)
C20 0.051(3) 0.045(3) 0.063(3) -0.005(2) 0.037(2) 0.002(2)
C21 0.0280(19) 0.0110(16) 0.0257(18) -0.0004(14) 0.0095(15) -0.0015(14)
C22 0.0267(18) 0.0090(15) 0.0175(17) 0.0011(13) 0.0034(14) 0.0001(14)
C23 0.0342(19) 0.0119(16) 0.0195(17) -0.0010(14) 0.0066(15) 0.0030(15)
C24 0.058(2) 0.0244(19) 0.0225(19) -0.0053(16) 0.0165(18) 0.0046(18)
C25 0.056(2) 0.027(2) 0.023(2) -0.0047(16) -0.0034(18) 0.0022(18)
C26 0.042(2) 0.0233(19) 0.026(2) -0.0040(16) -0.0075(17) 0.0005(17)
C27 0.0321(19) 0.0154(17) 0.0191(17) 0.0011(14) -0.0012(14) 0.0037(15)
C28 0.0183(16) 0.0204(17) 0.0113(16) 0.0034(14) 0.0004(13) 0.0005(14)
C29 0.0251(18) 0.0163(16) 0.0108(15) 0.0019(13) 0.0005(13) 0.0025(14)
C30 0.0249(18) 0.0209(18) 0.0261(19) -0.0030(15) -0.0008(15) 0.0043(15)
C31 0.032(2) 0.033(2) 0.043(2) -0.0064(19) 0.0015(17) 0.0150(18)
C32 0.049(2) 0.022(2) 0.049(2) -0.0097(18) 0.0032(19) 0.0106(18)
C33 0.042(2) 0.0197(18) 0.043(2) -0.0042(17) 0.0022(18) -0.0040(17)
C34 0.0305(19) 0.0202(18) 0.0243(18) 0.0015(15) 0.0033(15) -0.0014(15)

loop_
_atom_type_symbol
_atom_type_description
_atom_type_scat_dispersion_real
_atom_type_scat_dispersion_imag
_atom_type_scat_source
C C 0.0033 0.0016 'International Tables Vol C Tables 4.2.6.8 and 6.1.1.4'
H H 0.0000 0.0000 'International Tables Vol C Tables 4.2.6.8 and 6.1.1.4'
N N 0.0061 0.0033 'International Tables Vol C Tables 4.2.6.8 and 6.1.1.4'
O O 0.0106 0.0060 'International Tables Vol C Tables 4.2.6.8 and 6.1.1.4'

loop_
_geom_angle_atom_site_label_1
_geom_angle_atom_site_label_2
_geom_angle_atom_site_label_3
_geom_angle
_geom_angle_site_symmetry_1
_geom_angle_site_symmetry_3
_geom_angle_publ_flag
C8 N1 C5 110.7(3) . . ?
C8 N1 C7 124.8(3) . . ?
C5 N1 C7 124.4(3) . . ?
C2 C1 C6 121.7(3) . . ?
C2 C1 H1 119.1 . . ?
C6 C1 H1 119.1 . . ?
C12 O2 H2A 109.5 . . ?
C21 N2 C23 112.0(3) . . ?
C21 N2 C20 123.7(3) . . ?
C23 N2 C20 124.3(3) . . ?
C1 C2 C3 120.7(3) . . ?
C1 C2 H2 119.6 . . ?
C3 C2 H2 119.6 . . ?
C4 C3 C2 118.4(3) . . ?
C4 C3 H3 120.8 . . ?
C2 C3 H3 120.8 . . ?
C3 C4 C5 119.6(3) . . ?
C3 C4 C9 131.5(3) . . ?
C5 C4 C9 108.8(3) . . ?
C6 C5 C4 122.9(3) . . ?
C6 C5 N1 127.4(3) . . ?
C4 C5 N1 109.7(3) . . ?
C5 C6 C1 116.6(3) . . ?
C5 C6 H6 121.7 . . ?
C1 C6 H6 121.7 . . ?
O1 C8 N1 125.4(3) . . ?
O1 C8 C9 125.5(3) . . ?
N1 C8 C9 109.1(3) . . ?
N1 C7 H7A 109.5 . . ?
N1 C7 H7B 109.5 . . ?
H7A C7 H7B 109.5 . . ?
N1 C7 H7C 109.5 . . ?
H7A C7 H7C 109.5 . . ?
H7B C7 H7C 109.5 . . ?
C4 C9 C8 101.5(2) . . ?
C4 C9 C13 115.1(3) . . ?
C8 C9 C13 112.7(3) . . ?
C4 C9 C10 115.8(2) . . ?
C8 C9 C10 108.1(2) . . ?
C13 C9 C10 103.8(2) . . ?
C28 C10 C11 115.0(3) . . ?
C28 C10 C9 114.5(2) . . ?
C11 C10 C9 106.9(2) . . ?
C28 C10 H10 106.6 . . ?
C11 C10 H10 106.6 . . ?
C9 C10 H10 106.6 . . ?
C22 C11 C21 102.0(3) . . ?
C22 C11 C10 116.0(3) . . ?
C21 C11 C10 114.9(3) . . ?
C22 C11 C12 112.8(3) . . ?
C21 C11 C12 109.6(2) . . ?
C10 C11 C12 101.8(2) . . ?
C12 C13 C9 106.5(2) . . ?
C12 C13 H13A 110.4 . . ?
C9 C13 H13A 110.4 . . ?
C12 C13 H13B 110.4 . . ?
C9 C13 H13B 110.4 . . ?
H13A C13 H13B 108.6 . . ?
O2 C12 C13 110.1(3) . . ?
O2 C12 C14 106.5(2) . . ?
C13 C12 C14 117.4(3) . . ?
O2 C12 C11 108.3(2) . . ?
C13 C12 C11 102.1(2) . . ?
C14 C12 C11 112.1(3) . . ?
C19 C14 C15 118.2(3) . . ?
C19 C14 C12 119.7(3) . . ?
C15 C14 C12 122.1(3) . . ?
C16 C15 C14 121.2(3) . . ?
C16 C15 H15 119.4 . . ?
C14 C15 H15 119.4 . . ?
C17 C16 C15 120.0(3) . . ?
C17 C16 H16 120.0 . . ?
C15 C16 H16 120.0 . . ?
C16 C17 C18 119.3(3) . . ?
C16 C17 H17 120.4 . . ?
C18 C17 H17 120.4 . . ?
C17 C18 C19 121.2(4) . . ?
C17 C18 H18 119.4 . . ?
C19 C18 H18 119.4 . . ?
C14 C19 C18 120.2(3) . . ?
C14 C19 H19 119.9 . . ?
C18 C19 H19 119.9 . . ?
N2 C20 H20A 109.5 . . ?
N2 C20 H20B 109.5 . . ?
H20A C20 H20B 109.5 . . ?
N2 C20 H20C 109.5 . . ?
H20A C20 H20C 109.5 . . ?
H20B C20 H20C 109.5 . . ?
O4 C21 N2 124.6(3) . . ?
O4 C21 C11 127.3(3) . . ?
N2 C21 C11 108.0(3) . . ?
C27 C22 C23 119.5(3) . . ?
C27 C22 C11 131.6(3) . . ?
C23 C22 C11 108.8(3) . . ?
C24 C23 C22 122.1(3) . . ?
C24 C23 N2 129.1(3) . . ?
C22 C23 N2 108.8(3) . . ?
C23 C24 C25 117.3(4) . . ?
C23 C24 H24 121.4 . . ?
C25 C24 H24 121.4 . . ?
C26 C25 C24 121.8(4) . . ?
C26 C25 H25 119.1 . . ?
C24 C25 H25 119.1 . . ?
C25 C26 C27 120.4(4) . . ?
C25 C26 H26 119.8 . . ?
C27 C26 H26 119.8 . . ?
C22 C27 C26 118.9(3) . . ?
C22 C27 H27 120.5 . . ?
C26 C27 H27 120.5 . . ?
O3 C28 C29 121.1(3) . . ?
O3 C28 C10 120.7(3) . . ?
C29 C28 C10 118.2(3) . . ?
C30 C29 C34 119.0(3) . . ?
C30 C29 C28 122.2(3) . . ?
C34 C29 C28 118.8(3) . . ?
C31 C30 C29 120.3(3) . . ?
C31 C30 H30 119.9 . . ?
C29 C30 H30 119.9 . . ?
C30 C31 C32 120.1(4) . . ?
C30 C31 H31 120.0 . . ?
C32 C31 H31 120.0 . . ?
C33 C32 C31 119.9(4) . . ?
C33 C32 H32 120.1 . . ?
C31 C32 H32 120.1 . . ?
C34 C33 C32 120.7(4) . . ?
C34 C33 H33 119.7 . . ?
C32 C33 H33 119.7 . . ?
C33 C34 C29 120.1(3) . . ?
C33 C34 H34 120.0 . . ?
C29 C34 H34 120.0 . . ?

loop_
_geom_bond_atom_site_label_1
_geom_bond_atom_site_label_2
_geom_bond_distance
_geom_bond_site_symmetry_2
_geom_bond_publ_flag
O1 C8 1.233(4) . ?
N1 C8 1.352(4) . ?
N1 C5 1.408(4) . ?
N1 C7 1.462(4) . ?
C1 C2 1.379(5) . ?
C1 C6 1.388(5) . ?
C1 H1 0.9500 . ?
O2 C12 1.430(4) . ?
O2 H2A 0.85(4) . ?
N2 C21 1.358(4) . ?
N2 C23 1.401(4) . ?
N2 C20 1.454(5) . ?
C2 C3 1.397(5) . ?
C2 H2 0.9500 . ?
O3 C28 1.218(4) . ?
C3 C4 1.378(5) . ?
C3 H3 0.9500 . ?
C4 C5 1.393(4) . ?
C4 C9 1.506(4) . ?
O4 C21 1.226(4) . ?
C5 C6 1.379(5) . ?
C6 H6 0.9500 . ?
C8 C9 1.537(4) . ?
C7 H7A 0.9800 . ?
C7 H7B 0.9800 . ?
C7 H7C 0.9800 . ?
C9 C13 1.552(4) . ?
C9 C10 1.586(4) . ?
C10 C28 1.526(4) . ?
C10 C11 1.541(4) . ?
C10 H10 1.0000 . ?
C11 C22 1.504(4) . ?
C11 C21 1.533(4) . ?
C11 C12 1.583(4) . ?
C13 C12 1.518(4) . ?
C13 H13A 0.9900 . ?
C13 H13B 0.9900 . ?
C12 C14 1.528(4) . ?
C14 C19 1.385(4) . ?
C14 C15 1.393(5) . ?
C15 C16 1.391(5) . ?
C15 H15 0.9500 . ?
C16 C17 1.374(5) . ?
C16 H16 0.9500 . ?
C17 C18 1.377(5) . ?
C17 H17 0.9500 . ?
C18 C19 1.388(5) . ?
C18 H18 0.9500 . ?
C19 H19 0.9500 . ?
C20 H20A 0.9800 . ?
C20 H20B 0.9800 . ?
C20 H20C 0.9800 . ?
C22 C27 1.379(5) . ?
C22 C23 1.400(5) . ?
C23 C24 1.377(5) . ?
C24 C25 1.392(5) . ?
C24 H24 0.9500 . ?
C25 C26 1.368(5) . ?
C25 H25 0.9500 . ?
C26 C27 1.400(5) . ?
C26 H26 0.9500 . ?
C27 H27 0.9500 . ?
C28 C29 1.488(5) . ?
C29 C30 1.394(5) . ?
C29 C34 1.396(5) . ?
C30 C31 1.381(5) . ?
C30 H30 0.9500 . ?
C31 C32 1.384(5) . ?
C31 H31 0.9500 . ?
C32 C33 1.377(5) . ?
C32 H32 0.9500 . ?
C33 C34 1.376(5) . ?
C33 H33 0.9500 . ?
C34 H34 0.9500 . ?
